data_4027910
loop_
_publ_author_name
'Jens U. Engelhart'
'Benjamin D. Lindner'
'Olena Tverskoy'
'Manuel Schaffroth'
'Frank Rominger'
'Uwe H. F. Bunz'

_publ_contact_author_address
;
        Organisch-Chemisches Institut
        Ruprecht-Karls-Universit\"at Heidelberg
        Im Neuenheimer Feld 270
        D-69120 Heidelberg
        Germany
;
_publ_contact_author_email uwe.bunz@oci.uni-heidelberg.de
_publ_contact_author_fax '049 6221 54- 8404'
_publ_contact_author_name 'Bunz, Uwe H. F.'
_publ_contact_author_phone '049 6221 54- 8401'
_publ_section_title
;
 Reactions of Large Tetraaza-N,N'-dihydroacenes: Formation of Unexpected
 Adducts and an Unstable Tetraazahexacene
;
_journal_name_full 'Journal of Organic Chemistry'
_journal_page_first 1249
_journal_page_last 1253
_journal_paper_doi 10.1021/jo3024544
_journal_volume 78
_journal_year 2013
_chemical_formula_sum 'C51.75 H56.75 Cl3.08 N4 O4 Si2'
_chemical_formula_weight 963.95
_chemical_name_systematic
; 
 ? 
;
_space_group_IT_number 14
_symmetry_cell_setting monoclinic
_symmetry_space_group_name_Hall '-P 2ybc'
_symmetry_space_group_name_H-M 'P 1 21/c 1'
_atom_sites_solution_hydrogens geom
_atom_sites_solution_primary direct
_atom_sites_solution_secondary difmap
_audit_creation_method SHELXL-97
_cell_angle_alpha 90.00
_cell_angle_beta 95.674(7)
_cell_angle_gamma 90.00
_cell_formula_units_Z 4
_cell_length_a 7.214(2)
_cell_length_b 21.153(6)
_cell_length_c 33.108(9)
_cell_measurement_reflns_used 3137
_cell_measurement_temperature 200(2)
_cell_measurement_theta_max 25.63
_cell_measurement_theta_min 2.29
_cell_volume 5027(2)
_computing_cell_refinement 'Bruker SAINT'
_computing_data_collection 'Bruker APEX'
_computing_data_reduction 'Bruker SAINT'
_computing_molecular_graphics 'Bruker SHELXTL'
_computing_publication_material 'Bruker SHELXTL'
_computing_structure_refinement 'SHELXL-97 (Sheldrick, 2008)'
_computing_structure_solution 'SHELXS-97 (Sheldrick, 2008)'
_diffrn_ambient_temperature 200(2)
_diffrn_measured_fraction_theta_full 0.997
_diffrn_measured_fraction_theta_max 0.997
_diffrn_measurement_device_type 'Bruker APEX'
_diffrn_measurement_method '\w scans'
_diffrn_radiation_monochromator graphite
_diffrn_radiation_source 'fine-focus sealed tube'
_diffrn_radiation_type MoK\a
_diffrn_radiation_wavelength 0.71073
_diffrn_reflns_av_R_equivalents 0.0961
_diffrn_reflns_av_sigmaI/netI 0.0805
_diffrn_reflns_limit_h_max 7
_diffrn_reflns_limit_h_min -7
_diffrn_reflns_limit_k_max 21
_diffrn_reflns_limit_k_min -21
_diffrn_reflns_limit_l_max 33
_diffrn_reflns_limit_l_min -32
_diffrn_reflns_number 26681
_diffrn_reflns_theta_full 20.86
_diffrn_reflns_theta_max 20.86
_diffrn_reflns_theta_min 1.14
_exptl_absorpt_coefficient_mu 0.282
_exptl_absorpt_correction_T_max 0.9888
_exptl_absorpt_correction_T_min 0.9329
_exptl_absorpt_correction_type multi-scan
_exptl_absorpt_process_details
;
Sheldrick, G. M. (2008). <i>SADABS</i>. University of G\"ottingen, Germany.
;
_exptl_crystal_colour colourless
_exptl_crystal_density_diffrn 1.274
_exptl_crystal_description platte
_exptl_crystal_F_000 2030
_exptl_crystal_size_max 0.25
_exptl_crystal_size_mid 0.15
_exptl_crystal_size_min 0.04
_refine_diff_density_max 0.942
_refine_diff_density_min -0.557
_refine_diff_density_rms 0.116
_refine_ls_extinction_method none
_refine_ls_goodness_of_fit_ref 1.122
_refine_ls_hydrogen_treatment constr
_refine_ls_matrix_type full
_refine_ls_number_parameters 698
_refine_ls_number_reflns 5289
_refine_ls_number_restraints 864
_refine_ls_restrained_S_all 1.074
_refine_ls_R_factor_all 0.1717
_refine_ls_R_factor_gt 0.1494
_refine_ls_shift/su_max 0.003
_refine_ls_shift/su_mean 0.000
_refine_ls_structure_factor_coef Fsqd
_refine_ls_weighting_details 'calc w=1/[\s^2^(Fo^2^)+(0.1107P)^2^+91.2655P] where P=(Fo^2^+2Fc^2^)/3'
_refine_ls_weighting_scheme calc
_refine_ls_wR_factor_gt 0.3649
_refine_ls_wR_factor_ref 0.3782
_reflns_number_gt 4090
_reflns_number_total 5289
_reflns_threshold_expression >2sigma(I)
_cod_data_source_file jo3024544_si_001_4.cif
_cod_data_source_block bu10
_cod_original_cell_volume 5028(2)
_cod_database_code 4027910

loop_
_symmetry_equiv_pos_as_xyz
'x, y, z'
'-x, y+1/2, -z+1/2'
'-x, -y, -z'
'x, -y-1/2, z-1/2'

loop_
_atom_site_label
_atom_site_type_symbol
_atom_site_fract_x
_atom_site_fract_y
_atom_site_fract_z
_atom_site_U_iso_or_equiv
_atom_site_adp_type
_atom_site_occupancy
_atom_site_symmetry_multiplicity
_atom_site_calc_flag
_atom_site_refinement_flags
_atom_site_disorder_assembly
_atom_site_disorder_group
Cl1 Cl 0.0452(4) 0.78811(13) -0.21949(10) 0.0403(9) Uani 1 1 d U . .
Cl2 Cl -0.4995(4) 0.76945(14) -0.28777(10) 0.0403(9) Uani 1 1 d U A .
C1 C -0.2995(17) 0.6448(5) -0.1488(4) 0.036(3) Uani 1 1 d U A .
C2 C -0.304(2) 0.6569(6) -0.1130(5) 0.052(3) Uani 1 1 d U . .
C3 C -0.1741(17) 0.5825(5) -0.3111(4) 0.038(3) Uani 1 1 d U . .
C4 C -0.145(2) 0.5681(6) -0.3448(5) 0.053(3) Uani 1 1 d U . .
C11 C -0.2825(15) 0.6314(5) -0.1894(4) 0.033(2) Uani 1 1 d U . .
C12 C -0.2589(17) 0.6767(5) -0.2176(4) 0.036(3) Uani 1 1 d U A .
N13 N -0.2868(13) 0.7427(4) -0.2069(3) 0.037(2) Uani 1 1 d U . .
C14 C -0.2042(16) 0.7878(5) -0.2317(4) 0.032(2) Uani 1 1 d U A .
N15 N -0.2819(13) 0.8473(4) -0.2234(3) 0.038(2) Uani 1 1 d U . .
C16 C -0.2503(16) 0.8992(5) -0.2517(4) 0.039(3) Uani 1 1 d U A .
C17 C -0.2733(17) 0.9594(5) -0.2403(5) 0.045(3) Uani 1 1 d U . .
H17 H -0.3055 0.9688 -0.2138 0.054 Uiso 1 1 calc R A .
C18 C -0.2485(18) 1.0092(6) -0.2685(5) 0.048(3) Uani 1 1 d U A .
C19 C -0.2689(17) 1.0723(5) -0.2582(5) 0.050(3) Uani 1 1 d U . .
H19 H -0.2994 1.0835 -0.2318 0.060 Uiso 1 1 calc R A .
C20 C -0.244(2) 1.1188(7) -0.2867(5) 0.062(4) Uani 1 1 d U A .
H20 H -0.2564 1.1620 -0.2794 0.074 Uiso 1 1 calc R . .
C21 C -0.2033(19) 1.1041(7) -0.3248(6) 0.062(4) Uani 1 1 d U . .
H21 H -0.1915 1.1368 -0.3441 0.074 Uiso 1 1 calc R A .
C22 C -0.1784(19) 1.0408(7) -0.3359(5) 0.061(4) Uani 1 1 d U A .
H22 H -0.1458 1.0301 -0.3621 0.074 Uiso 1 1 calc R . .
C23 C -0.2026(18) 0.9942(6) -0.3073(5) 0.050(3) Uani 1 1 d U . .
C24 C -0.1742(18) 0.9280(6) -0.3175(5) 0.049(3) Uani 1 1 d U A .
H24 H -0.1395 0.9169 -0.3435 0.059 Uiso 1 1 calc R . .
C25 C -0.1972(17) 0.8836(6) -0.2902(4) 0.042(3) Uani 1 1 d U . .
N26 N -0.1680(14) 0.8169(4) -0.3003(3) 0.038(2) Uani 1 1 d U A .
C27 C -0.2525(16) 0.7721(5) -0.2766(4) 0.035(2) Uani 1 1 d U . .
N28 N -0.1722(13) 0.7121(4) -0.2849(3) 0.034(2) Uani 1 1 d U A .
C29 C -0.2119(15) 0.6613(5) -0.2569(4) 0.031(2) Uani 1 1 d U . .
C30 C -0.2062(16) 0.5993(5) -0.2700(4) 0.037(3) Uani 1 1 d U A .
C31 C -0.2402(16) 0.5518(5) -0.2425(4) 0.038(3) Uani 1 1 d U . .
C32 C -0.2361(16) 0.4855(5) -0.2540(5) 0.043(3) Uani 1 1 d U A .
H32 H -0.2123 0.4741 -0.2808 0.052 Uiso 1 1 calc R . .
C33 C -0.2662(18) 0.4398(6) -0.2266(5) 0.048(3) Uani 1 1 d U . .
H33 H -0.2646 0.3968 -0.2346 0.058 Uiso 1 1 calc R A .
C34 C -0.2991(17) 0.4545(6) -0.1869(5) 0.051(3) Uani 1 1 d U A .
H34 H -0.3185 0.4214 -0.1683 0.061 Uiso 1 1 calc R . .
C35 C -0.3039(18) 0.5164(6) -0.1744(5) 0.048(3) Uani 1 1 d U . .
H35 H -0.3270 0.5259 -0.1473 0.057 Uiso 1 1 calc R A .
C36 C -0.2743(16) 0.5666(5) -0.2020(4) 0.037(3) Uani 1 1 d U A .
Si1 Si -0.3173(16) 0.6586(5) -0.0559(4) 0.061(3) Uani 0.544(10) 1 d PDU A 1
C41 C -0.095(3) 0.6295(10) -0.0289(7) 0.071(7) Uani 0.544(10) 1 d PDU A 1
H41 H 0.0044 0.6580 -0.0374 0.085 Uiso 0.544(10) 1 calc PR A 1
C42 C -0.093(5) 0.6380(18) 0.0180(7) 0.114(13) Uani 0.544(10) 1 d PDU A 1
H42A H -0.1213 0.6821 0.0241 0.136 Uiso 0.544(10) 1 calc PR A 1
H42B H 0.0300 0.6269 0.0312 0.136 Uiso 0.544(10) 1 calc PR A 1
H42C H -0.1874 0.6104 0.0282 0.136 Uiso 0.544(10) 1 calc PR A 1
C43 C -0.049(5) 0.5619(13) -0.0447(13) 0.106(14) Uani 0.544(10) 1 d PDU A 1
H43A H -0.0557 0.5625 -0.0744 0.127 Uiso 0.544(10) 1 calc PR A 1
H43B H -0.1392 0.5314 -0.0360 0.127 Uiso 0.544(10) 1 calc PR A 1
H43C H 0.0768 0.5498 -0.0335 0.127 Uiso 0.544(10) 1 calc PR A 1
C44 C -0.353(4) 0.7437(9) -0.0432(9) 0.105(9) Uani 0.544(10) 1 d PDU A 1
H44 H -0.3517 0.7459 -0.0130 0.126 Uiso 0.544(10) 1 calc PR A 1
C45 C -0.183(6) 0.7839(14) -0.0544(16) 0.18(2) Uani 0.544(10) 1 d PDU A 1
H45A H -0.0684 0.7676 -0.0397 0.217 Uiso 0.544(10) 1 calc PR A 1
H45B H -0.2006 0.8281 -0.0469 0.217 Uiso 0.544(10) 1 calc PR A 1
H45C H -0.1735 0.7811 -0.0837 0.217 Uiso 0.544(10) 1 calc PR A 1
C46 C -0.552(5) 0.7652(18) -0.0611(14) 0.159(18) Uani 0.544(10) 1 d PDU A 1
H46A H -0.6447 0.7351 -0.0531 0.191 Uiso 0.544(10) 1 calc PR A 1
H46B H -0.5575 0.7667 -0.0908 0.191 Uiso 0.544(10) 1 calc PR A 1
H46C H -0.5784 0.8073 -0.0507 0.191 Uiso 0.544(10) 1 calc PR A 1
C47 C -0.525(3) 0.6111(12) -0.0448(8) 0.090(9) Uani 0.544(10) 1 d PDU A 1
H47 H -0.6314 0.6291 -0.0627 0.108 Uiso 0.544(10) 1 calc PR A 1
C48 C -0.574(5) 0.623(2) -0.0005(8) 0.145(17) Uani 0.544(10) 1 d PDU A 1
H48A H -0.5807 0.6688 0.0043 0.174 Uiso 0.544(10) 1 calc PR A 1
H48B H -0.4768 0.6047 0.0188 0.174 Uiso 0.544(10) 1 calc PR A 1
H48C H -0.6939 0.6037 0.0032 0.174 Uiso 0.544(10) 1 calc PR A 1
C49 C -0.509(6) 0.5408(13) -0.0585(11) 0.138(17) Uani 0.544(10) 1 d PDU A 1
H49A H -0.4884 0.5394 -0.0873 0.165 Uiso 0.544(10) 1 calc PR A 1
H49B H -0.6247 0.5184 -0.0544 0.165 Uiso 0.544(10) 1 calc PR A 1
H49C H -0.4045 0.5204 -0.0424 0.165 Uiso 0.544(10) 1 calc PR A 1
Si2 Si -0.0852(8) 0.5454(2) -0.39502(15) 0.0775(15) Uani 1 1 d DU . .
C51 C -0.280(3) 0.5809(11) -0.4295(6) 0.169(10) Uani 1 1 d DU . .
H51 H -0.4010 0.5689 -0.4195 0.203 Uiso 1 1 calc R . .
C52 C -0.255(6) 0.6552(11) -0.4261(11) 0.32(3) Uani 1 1 d DU . .
H52A H -0.2604 0.6683 -0.3979 0.389 Uiso 1 1 calc R . .
H52B H -0.3556 0.6760 -0.4434 0.389 Uiso 1 1 calc R . .
H52C H -0.1347 0.6673 -0.4351 0.389 Uiso 1 1 calc R . .
C53 C -0.269(5) 0.5512(17) -0.4725(6) 0.26(2) Uani 1 1 d DU . .
H53A H -0.2888 0.5055 -0.4712 0.318 Uiso 1 1 calc R . .
H53B H -0.1462 0.5596 -0.4816 0.318 Uiso 1 1 calc R . .
H53C H -0.3656 0.5700 -0.4918 0.318 Uiso 1 1 calc R . .
C54 C 0.146(2) 0.5779(13) -0.4021(6) 0.211(13) Uani 1 1 d DU . .
H54 H 0.1315 0.6249 -0.4005 0.253 Uiso 1 1 calc R . .
C55 C 0.192(5) 0.564(3) -0.4466(7) 0.38(3) Uani 1 1 d DU . .
H55A H 0.0875 0.5786 -0.4657 0.456 Uiso 1 1 calc R . .
H55B H 0.2110 0.5190 -0.4501 0.456 Uiso 1 1 calc R . .
H55C H 0.3049 0.5874 -0.4519 0.456 Uiso 1 1 calc R . .
C56 C 0.293(2) 0.5600(11) -0.3654(6) 0.144(9) Uani 1 1 d DU . .
H56A H 0.2425 0.5701 -0.3398 0.173 Uiso 1 1 calc R . .
H56B H 0.4080 0.5842 -0.3673 0.173 Uiso 1 1 calc R . .
H56C H 0.3207 0.5147 -0.3664 0.173 Uiso 1 1 calc R . .
C57 C -0.099(4) 0.4569(7) -0.3989(9) 0.222(13) Uani 1 1 d DU . .
H57 H -0.0694 0.4455 -0.4269 0.267 Uiso 1 1 calc R . .
C58 C 0.055(6) 0.4264(12) -0.3686(12) 0.37(3) Uani 1 1 d DU . .
H58A H 0.1773 0.4422 -0.3743 0.447 Uiso 1 1 calc R . .
H58B H 0.0514 0.3803 -0.3718 0.447 Uiso 1 1 calc R . .
H58C H 0.0328 0.4375 -0.3408 0.447 Uiso 1 1 calc R . .
C59 C -0.309(4) 0.4390(12) -0.3964(11) 0.257(17) Uani 1 1 d DU . .
H59A H -0.3867 0.4612 -0.4178 0.308 Uiso 1 1 calc R . .
H59B H -0.3456 0.4513 -0.3698 0.308 Uiso 1 1 calc R . .
H59C H -0.3243 0.3932 -0.4000 0.308 Uiso 1 1 calc R . .
C63 C -0.4347(17) 0.7688(5) -0.1901(4) 0.036(3) Uani 1 1 d U A .
O63 O -0.5580(12) 0.7451(3) -0.1742(3) 0.042(2) Uani 1 1 d U . .
C65 C -0.4208(17) 0.8412(6) -0.1989(4) 0.045(3) Uani 1 1 d U A .
O65 O -0.5214(13) 0.8809(4) -0.1869(3) 0.055(3) Uani 1 1 d U . .
C66 C -0.0213(18) 0.7911(6) -0.3186(4) 0.045(3) Uani 1 1 d U . .
O66 O 0.0868(14) 0.8153(4) -0.3382(3) 0.059(3) Uani 1 1 d U A .
C68 C -0.0184(17) 0.7206(5) -0.3059(4) 0.041(3) Uani 1 1 d U A .
O68 O 0.1068(12) 0.6842(4) -0.3110(3) 0.047(2) Uani 1 1 d U . .
Si1B Si -0.3060(19) 0.6889(6) -0.0629(5) 0.067(4) Uani 0.456(10) 1 d PDU A 2
C41B C -0.514(4) 0.7370(17) -0.0540(9) 0.150(19) Uani 0.456(10) 1 d PDU A 2
H41B H -0.4713 0.7818 -0.0555 0.180 Uiso 0.456(10) 1 calc PR A 2
C42B C -0.567(6) 0.729(3) -0.0094(10) 0.15(2) Uani 0.456(10) 1 d PDU A 2
H42D H -0.4539 0.7329 0.0095 0.185 Uiso 0.456(10) 1 calc PR A 2
H42E H -0.6241 0.6879 -0.0064 0.185 Uiso 0.456(10) 1 calc PR A 2
H42F H -0.6548 0.7627 -0.0036 0.185 Uiso 0.456(10) 1 calc PR A 2
C43B C -0.676(5) 0.731(3) -0.0886(12) 0.131(18) Uani 0.456(10) 1 d PDU A 2
H43D H -0.6269 0.7377 -0.1149 0.158 Uiso 0.456(10) 1 calc PR A 2
H43E H -0.7704 0.7636 -0.0849 0.158 Uiso 0.456(10) 1 calc PR A 2
H43F H -0.7324 0.6893 -0.0879 0.158 Uiso 0.456(10) 1 calc PR A 2
C44B C -0.285(5) 0.6160(13) -0.0309(11) 0.139(16) Uani 0.456(10) 1 d PDU A 2
H44B H -0.2789 0.6307 -0.0021 0.166 Uiso 0.456(10) 1 calc PR A 2
C45B C -0.467(7) 0.575(2) -0.0382(18) 0.18(3) Uani 0.456(10) 1 d PDU A 2
H45D H -0.5742 0.6007 -0.0317 0.214 Uiso 0.456(10) 1 calc PR A 2
H45E H -0.4559 0.5379 -0.0208 0.214 Uiso 0.456(10) 1 calc PR A 2
H45F H -0.4853 0.5624 -0.0667 0.214 Uiso 0.456(10) 1 calc PR A 2
C46B C -0.096(7) 0.582(2) -0.036(2) 0.22(4) Uani 0.456(10) 1 d PDU A 2
H46D H 0.0073 0.6115 -0.0281 0.260 Uiso 0.456(10) 1 calc PR A 2
H46E H -0.0919 0.5688 -0.0638 0.260 Uiso 0.456(10) 1 calc PR A 2
H46F H -0.0834 0.5451 -0.0178 0.260 Uiso 0.456(10) 1 calc PR A 2
C47B C -0.088(4) 0.7367(14) -0.0546(6) 0.130(15) Uani 0.456(10) 1 d PDU A 2
H47B H 0.0169 0.7055 -0.0529 0.156 Uiso 0.456(10) 1 calc PR A 2
C48B C -0.057(8) 0.781(2) -0.0913(10) 0.18(3) Uani 0.456(10) 1 d PDU A 2
H48D H -0.0701 0.7558 -0.1164 0.212 Uiso 0.456(10) 1 calc PR A 2
H48E H 0.0682 0.7989 -0.0874 0.212 Uiso 0.456(10) 1 calc PR A 2
H48F H -0.1499 0.8145 -0.0931 0.212 Uiso 0.456(10) 1 calc PR A 2
C49B C -0.0786(17) 0.7692(6) -0.0120(4) 0.18(3) Uani 0.456(10) 1 d PDU A 2
H49D H -0.0898 0.7370 0.0089 0.215 Uiso 0.456(10) 1 calc PR A 2
H49E H -0.1809 0.7996 -0.0116 0.215 Uiso 0.456(10) 1 calc PR A 2
H49F H 0.0406 0.7913 -0.0065 0.215 Uiso 0.456(10) 1 calc PR A 2
C77 C -0.6180(17) 0.7375(6) 0.1010(4) 0.17(2) Uani 0.544(10) 1 d PRDU A 1
H77A H -0.7244 0.7225 0.1151 0.200 Uiso 0.544(10) 1 calc PR A 1
H77B H -0.5614 0.7734 0.1169 0.200 Uiso 0.544(10) 1 calc PR A 1
Cl3 Cl -0.4578(17) 0.6783(6) 0.1034(4) 0.172(9) Uani 0.544(10) 1 d PRDU A 1
Cl4 Cl -0.6994(17) 0.7641(6) 0.0586(4) 0.207(9) Uani 0.544(10) 1 d PRDU A 1
C70 C 0.0038(17) 0.6130(6) 0.0732(4) 0.143(17) Uani 0.456(10) 1 d PRDU A 2
H70A H 0.0729 0.6528 0.0763 0.214 Uiso 0.228(5) 1 calc PR A 2
H70B H 0.0177 0.5949 0.0464 0.214 Uiso 0.228(5) 1 calc PR A 2
H70C H 0.0529 0.5832 0.0943 0.214 Uiso 0.228(5) 1 calc PR A 2
H70D H 0.0228 0.5678 0.0683 0.214 Uiso 0.228(5) 1 calc PR A 2
H70E H 0.0780 0.6257 0.0982 0.214 Uiso 0.228(5) 1 calc PR A 2
H70F H 0.0428 0.6374 0.0503 0.214 Uiso 0.228(5) 1 calc PR A 2
C71 C -0.229(5) 0.6269(11) 0.0777(10) 0.147(18) Uani 0.456(10) 1 d PGDU A 2
C72 C -0.356(6) 0.5776(12) 0.0736(10) 0.146(18) Uani 0.456(10) 1 d PGDU A 2
H72 H -0.3212 0.5379 0.0634 0.176 Uiso 0.456(10) 1 calc PR A 2
C73 C -0.536(5) 0.5865(18) 0.0844(9) 0.150(18) Uani 0.456(10) 1 d PGDU A 2
H73 H -0.6234 0.5528 0.0816 0.180 Uiso 0.456(10) 1 calc PR A 2
C74 C -0.588(5) 0.645(2) 0.0993(12) 0.19(3) Uani 0.456(10) 1 d PGDU A 2
H74 H -0.7102 0.6507 0.1067 0.230 Uiso 0.456(10) 1 calc PR A 2
C75 C -0.460(5) 0.6939(16) 0.1035(11) 0.16(3) Uani 0.456(10) 1 d PGDU A 2
H75 H -0.4949 0.7336 0.1137 0.191 Uiso 0.456(10) 1 calc PR A 2
C76 C -0.280(5) 0.6850(10) 0.0927(9) 0.101(12) Uani 0.456(10) 1 d PGDU A 2
H76 H -0.1926 0.7187 0.0955 0.121 Uiso 0.456(10) 1 calc PR A 2

loop_
_atom_site_aniso_label
_atom_site_aniso_U_11
_atom_site_aniso_U_22
_atom_site_aniso_U_33
_atom_site_aniso_U_23
_atom_site_aniso_U_13
_atom_site_aniso_U_12
Cl1 0.0289(17) 0.0216(16) 0.070(2) -0.0035(15) 0.0011(15) -0.0013(13)
Cl2 0.0342(18) 0.0224(17) 0.064(2) -0.0017(15) 0.0011(15) -0.0011(13)
C1 0.038(7) 0.009(6) 0.064(5) 0.007(5) 0.017(7) 0.003(5)
C2 0.066(9) 0.028(7) 0.065(6) -0.001(6) 0.022(7) -0.007(7)
C3 0.044(8) 0.004(6) 0.064(6) -0.007(5) 0.004(7) -0.007(5)
C4 0.060(9) 0.032(8) 0.067(7) -0.013(7) 0.004(7) 0.005(7)
C11 0.022(6) 0.020(5) 0.060(6) -0.001(4) 0.009(6) 0.000(5)
C12 0.036(7) 0.015(4) 0.060(6) -0.005(4) 0.013(6) -0.007(5)
N13 0.037(5) 0.016(4) 0.059(6) -0.004(4) 0.009(5) -0.005(4)
C14 0.030(5) 0.008(4) 0.057(6) -0.008(4) 0.004(4) -0.007(4)
N15 0.036(5) 0.016(4) 0.060(6) -0.002(4) 0.000(4) 0.004(4)
C16 0.030(7) 0.014(5) 0.075(7) -0.002(5) 0.011(6) -0.010(5)
C17 0.037(7) 0.013(5) 0.088(9) 0.000(5) 0.009(7) -0.002(6)
C18 0.038(8) 0.016(5) 0.089(8) 0.003(5) 0.004(7) -0.009(6)
C19 0.038(8) 0.010(5) 0.098(9) 0.004(5) -0.018(7) 0.001(5)
C20 0.046(9) 0.027(7) 0.109(10) 0.016(6) -0.013(9) -0.005(7)
C21 0.045(9) 0.033(6) 0.103(9) 0.024(7) -0.014(8) -0.013(7)
C22 0.046(8) 0.041(6) 0.098(10) 0.022(6) 0.005(8) 0.001(7)
C23 0.037(8) 0.024(5) 0.087(8) 0.007(5) -0.002(7) -0.008(6)
C24 0.045(8) 0.032(5) 0.071(8) 0.005(5) 0.010(7) -0.010(6)
C25 0.034(7) 0.019(5) 0.073(7) 0.004(5) 0.006(6) 0.002(5)
N26 0.038(5) 0.020(4) 0.055(6) -0.003(4) 0.003(5) -0.003(4)
C27 0.031(5) 0.016(5) 0.057(6) 0.001(5) 0.004(4) 0.000(5)
N28 0.035(5) 0.011(4) 0.056(6) -0.008(4) 0.007(4) 0.001(4)
C29 0.026(6) 0.015(4) 0.051(6) -0.002(4) -0.003(5) 0.000(5)
C30 0.026(7) 0.019(5) 0.069(6) -0.003(5) 0.019(6) 0.002(5)
C31 0.035(7) 0.010(4) 0.068(6) -0.005(4) 0.005(6) 0.002(5)
C32 0.032(7) 0.015(5) 0.082(8) -0.003(5) 0.004(7) 0.008(6)
C33 0.046(8) 0.007(6) 0.092(9) -0.005(5) 0.008(8) -0.003(6)
C34 0.035(7) 0.025(5) 0.094(9) 0.001(6) 0.018(8) -0.006(6)
C35 0.050(8) 0.021(5) 0.074(8) 0.005(5) 0.013(7) 0.004(6)
C36 0.030(7) 0.021(5) 0.060(6) 0.000(4) 0.003(6) -0.005(5)
Si1 0.077(7) 0.052(8) 0.054(5) -0.007(6) 0.004(5) 0.008(6)
C41 0.082(14) 0.051(15) 0.076(12) 0.010(14) -0.002(14) -0.001(13)
C42 0.14(3) 0.13(3) 0.069(13) 0.015(18) -0.023(16) 0.01(3)
C43 0.11(3) 0.06(2) 0.14(3) 0.00(2) -0.01(3) 0.028(17)
C44 0.17(3) 0.068(12) 0.09(2) -0.013(15) 0.04(2) 0.049(13)
C45 0.28(4) 0.06(2) 0.21(5) -0.09(3) 0.11(4) -0.04(3)
C46 0.23(3) 0.12(3) 0.12(4) -0.01(3) -0.01(3) 0.11(3)
C47 0.075(14) 0.129(19) 0.071(18) 0.033(19) 0.029(15) 0.007(16)
C48 0.11(3) 0.27(5) 0.062(19) -0.02(3) 0.012(17) -0.07(3)
C49 0.20(5) 0.12(2) 0.08(3) 0.01(2) -0.03(3) -0.08(2)
Si2 0.105(4) 0.063(3) 0.066(3) -0.023(2) 0.018(3) 0.012(3)
C51 0.195(18) 0.22(2) 0.082(11) -0.009(16) -0.042(15) 0.04(2)
C52 0.53(7) 0.180(19) 0.24(4) 0.04(2) -0.08(4) 0.16(3)
C53 0.32(5) 0.39(4) 0.069(14) -0.06(2) -0.040(17) -0.09(4)
C54 0.144(14) 0.39(4) 0.108(16) -0.07(2) 0.057(10) -0.09(2)
C55 0.28(4) 0.73(8) 0.146(16) -0.13(4) 0.14(2) -0.18(5)
C56 0.101(10) 0.15(2) 0.184(19) -0.106(18) 0.044(12) -0.033(15)
C57 0.34(3) 0.080(9) 0.25(3) -0.093(17) 0.07(3) 0.043(14)
C58 0.56(5) 0.12(2) 0.43(6) -0.05(2) 0.01(4) 0.23(3)
C59 0.44(4) 0.13(2) 0.22(3) -0.10(2) 0.12(3) -0.15(2)
C63 0.029(7) 0.013(5) 0.064(9) -0.002(5) 0.005(5) 0.009(5)
O63 0.041(5) 0.013(4) 0.075(6) 0.001(4) 0.015(4) 0.008(4)
C65 0.033(7) 0.018(5) 0.084(10) -0.003(6) 0.013(6) -0.003(5)
O65 0.062(6) 0.012(4) 0.095(8) -0.004(5) 0.027(5) 0.011(4)
C66 0.038(7) 0.023(5) 0.076(10) -0.004(6) 0.013(6) -0.011(5)
O66 0.066(7) 0.029(5) 0.089(8) 0.002(5) 0.037(5) -0.011(5)
C68 0.035(7) 0.016(5) 0.074(9) -0.009(6) 0.011(6) -0.008(5)
O68 0.040(5) 0.029(5) 0.073(6) -0.004(4) 0.011(5) -0.001(4)
Si1B 0.078(8) 0.049(9) 0.076(8) -0.014(7) 0.024(6) -0.013(7)
C41B 0.13(2) 0.23(5) 0.10(3) -0.05(2) 0.030(19) 0.07(3)
C42B 0.16(4) 0.19(5) 0.13(3) -0.04(4) 0.07(3) 0.05(4)
C43B 0.11(3) 0.13(4) 0.15(3) -0.05(3) 0.01(2) 0.05(3)
C44B 0.20(4) 0.13(3) 0.077(18) 0.05(3) -0.03(3) -0.035(19)
C45B 0.30(5) 0.09(4) 0.15(6) -0.01(3) 0.07(5) -0.11(4)
C46B 0.26(4) 0.17(6) 0.20(7) 0.06(5) -0.09(5) 0.07(4)
C47B 0.12(2) 0.13(4) 0.14(3) -0.04(2) -0.01(3) -0.06(2)
C48B 0.20(6) 0.10(4) 0.23(4) -0.02(3) 0.07(4) -0.10(4)
C49B 0.20(6) 0.14(5) 0.19(3) -0.09(3) -0.03(4) -0.05(4)
C77 0.17(4) 0.15(4) 0.18(3) 0.03(4) 0.01(3) 0.05(3)
Cl3 0.23(2) 0.220(18) 0.070(11) 0.002(11) 0.016(14) 0.111(14)
Cl4 0.209(17) 0.202(18) 0.199(16) 0.016(13) -0.033(13) 0.069(14)
C70 0.26(3) 0.09(3) 0.09(3) -0.04(3) 0.07(4) 0.00(3)
C71 0.26(3) 0.07(2) 0.13(4) -0.02(3) 0.09(4) -0.03(2)
C72 0.27(4) 0.07(2) 0.10(4) -0.01(3) 0.01(4) -0.03(3)
C73 0.22(3) 0.19(4) 0.02(2) 0.02(3) -0.04(3) -0.07(3)
C74 0.24(5) 0.25(6) 0.10(5) 0.02(4) 0.09(5) -0.02(4)
C75 0.18(4) 0.14(4) 0.13(6) -0.02(4) -0.08(4) 0.08(3)
C76 0.18(3) 0.052(17) 0.05(3) 0.005(16) -0.07(3) 0.01(2)

loop_
_atom_type_symbol
_atom_type_description
_atom_type_scat_dispersion_real
_atom_type_scat_dispersion_imag
_atom_type_scat_source
C C 0.0033 0.0016 'International Tables Vol C Tables 4.2.6.8 and 6.1.1.4'
H H 0.0000 0.0000 'International Tables Vol C Tables 4.2.6.8 and 6.1.1.4'
N N 0.0061 0.0033 'International Tables Vol C Tables 4.2.6.8 and 6.1.1.4'
O O 0.0106 0.0060 'International Tables Vol C Tables 4.2.6.8 and 6.1.1.4'
Si Si 0.0817 0.0704 'International Tables Vol C Tables 4.2.6.8 and 6.1.1.4'
Cl Cl 0.1484 0.1585 'International Tables Vol C Tables 4.2.6.8 and 6.1.1.4'

loop_
_geom_angle_atom_site_label_1
_geom_angle_atom_site_label_2
_geom_angle_atom_site_label_3
_geom_angle
C2 C1 C11 176.5(14)
C1 C2 Si1B 170.0(12)
C1 C2 Si1 168.8(12)
Si1B C2 Si1 21.2(4)
C4 C3 C30 178.9(15)
C3 C4 Si2 176.4(13)
C12 C11 C1 123.2(11)
C12 C11 C36 117.7(11)
C1 C11 C36 118.9(11)
C11 C12 C29 121.7(11)
C11 C12 N13 118.6(11)
C29 C12 N13 119.6(10)
C63 N13 C14 110.6(9)
C63 N13 C12 128.1(10)
C14 N13 C12 115.1(9)
N15 C14 N13 106.6(9)
N15 C14 C27 109.0(10)
N13 C14 C27 110.2(9)
N15 C14 Cl1 111.0(7)
N13 C14 Cl1 109.7(8)
C27 C14 Cl1 110.2(8)
C65 N15 C14 111.2(10)
C65 N15 C16 128.4(10)
C14 N15 C16 116.7(10)
C17 C16 C25 122.0(12)
C17 C16 N15 119.7(12)
C25 C16 N15 118.3(10)
C16 C17 C18 119.2(14)
C16 C17 H17 120.4
C18 C17 H17 120.4
C19 C18 C23 119.2(13)
C19 C18 C17 121.5(14)
C23 C18 C17 119.3(12)
C20 C19 C18 119.3(15)
C20 C19 H19 120.3
C18 C19 H19 120.3
C21 C20 C19 121.5(14)
C21 C20 H20 119.2
C19 C20 H20 119.2
C20 C21 C22 120.4(14)
C20 C21 H21 119.8
C22 C21 H21 119.8
C23 C22 C21 118.1(16)
C23 C22 H22 121.0
C21 C22 H22 121.0
C22 C23 C18 121.5(13)
C22 C23 C24 119.5(15)
C18 C23 C24 119.0(12)
C25 C24 C23 119.5(14)
C25 C24 H24 120.3
C23 C24 H24 120.3
C24 C25 C16 121.0(12)
C24 C25 N26 119.7(12)
C16 C25 N26 119.3(11)
C66 N26 C27 111.8(10)
C66 N26 C25 127.7(10)
C27 N26 C25 116.1(10)
N26 C27 N28 106.4(9)
N26 C27 C14 109.0(9)
N28 C27 C14 108.8(10)
N26 C27 Cl2 112.5(8)
N28 C27 Cl2 110.3(8)
C14 C27 Cl2 109.7(8)
C68 N28 C27 110.1(9)
C68 N28 C29 129.2(10)
C27 N28 C29 114.8(9)
C30 C29 C12 121.5(11)
C30 C29 N28 119.0(11)
C12 C29 N28 119.5(9)
C29 C30 C31 117.9(12)
C29 C30 C3 122.6(11)
C31 C30 C3 119.4(10)
C30 C31 C36 121.0(10)
C30 C31 C32 121.0(12)
C36 C31 C32 118.0(11)
C33 C32 C31 120.1(13)
C33 C32 H32 120.0
C31 C32 H32 120.0
C32 C33 C34 121.8(12)
C32 C33 H33 119.1
C34 C33 H33 119.1
C35 C34 C33 120.4(13)
C35 C34 H34 119.8
C33 C34 H34 119.8
C34 C35 C36 120.4(14)
C34 C35 H35 119.8
C36 C35 H35 119.8
C31 C36 C35 119.3(11)
C31 C36 C11 119.9(11)
C35 C36 C11 120.8(12)
C41 Si1 C47 113.3(11)
C41 Si1 C44 110.0(10)
C47 Si1 C44 110.0(11)
C41 Si1 C2 110.2(10)
C47 Si1 C2 107.8(10)
C44 Si1 C2 105.2(11)
C42 C41 C43 117(2)
C42 C41 Si1 111.2(15)
C43 C41 Si1 110.0(15)
C42 C41 H41 105.9
C43 C41 H41 105.9
Si1 C41 H41 105.9
C41 C42 H42A 109.5
C41 C42 H42B 109.5
H42A C42 H42B 109.5
C41 C42 H42C 109.5
H42A C42 H42C 109.5
H42B C42 H42C 109.5
C41 C43 H43A 109.5
C41 C43 H43B 109.5
H43A C43 H43B 109.5
C41 C43 H43C 109.5
H43A C43 H43C 109.5
H43B C43 H43C 109.5
C46 C44 C45 118(2)
C46 C44 Si1 109.6(16)
C45 C44 Si1 109.9(15)
C46 C44 H44 106.3
C45 C44 H44 106.3
Si1 C44 H44 106.3
C44 C45 H45A 109.5
C44 C45 H45B 109.5
H45A C45 H45B 109.5
C44 C45 H45C 109.5
H45A C45 H45C 109.5
H45B C45 H45C 109.5
C44 C46 H46A 109.5
C44 C46 H46B 109.5
H46A C46 H46B 109.5
C44 C46 H46C 109.5
H46A C46 H46C 109.5
H46B C46 H46C 109.5
C48 C47 C49 117(2)
C48 C47 Si1 110.9(15)
C49 C47 Si1 111.8(16)
C48 C47 H47 105.2
C49 C47 H47 105.2
Si1 C47 H47 105.2
C47 C48 H48A 109.5
C47 C48 H48B 109.5
H48A C48 H48B 109.5
C47 C48 H48C 109.5
H48A C48 H48C 109.5
H48B C48 H48C 109.5
C47 C49 H49A 109.5
C47 C49 H49B 109.5
H49A C49 H49B 109.5
C47 C49 H49C 109.5
H49A C49 H49C 109.5
H49B C49 H49C 109.5
C4 Si2 C54 108.5(8)
C4 Si2 C51 102.7(8)
C54 Si2 C51 113.9(10)
C4 Si2 C57 108.0(10)
C54 Si2 C57 114.1(10)
C51 Si2 C57 109.0(10)
C53 C51 C52 116(2)
C53 C51 Si2 107.0(14)
C52 C51 Si2 106.5(14)
C53 C51 H51 108.9
C52 C51 H51 108.9
Si2 C51 H51 108.9
C51 C52 H52A 109.5
C51 C52 H52B 109.5
H52A C52 H52B 109.5
C51 C52 H52C 109.5
H52A C52 H52C 109.5
H52B C52 H52C 109.5
C51 C53 H53A 109.5
C51 C53 H53B 109.5
H53A C53 H53B 109.5
C51 C53 H53C 109.5
H53A C53 H53C 109.5
H53B C53 H53C 109.5
C55 C54 C56 119(2)
C55 C54 Si2 109.2(14)
C56 C54 Si2 111.1(13)
C55 C54 H54 105.3
C56 C54 H54 105.3
Si2 C54 H54 105.3
C54 C55 H55A 109.5
C54 C55 H55B 109.5
H55A C55 H55B 109.5
C54 C55 H55C 109.5
H55A C55 H55C 109.5
H55B C55 H55C 109.5
C54 C56 H56A 109.5
C54 C56 H56B 109.5
H56A C56 H56B 109.5
C54 C56 H56C 109.5
H56A C56 H56C 109.5
H56B C56 H56C 109.5
C58 C57 C59 120(2)
C58 C57 Si2 109.7(14)
C59 C57 Si2 106.5(13)
C58 C57 H57 106.8
C59 C57 H57 106.8
Si2 C57 H57 106.8
C57 C58 H58A 109.5
C57 C58 H58B 109.5
H58A C58 H58B 109.5
C57 C58 H58C 109.5
H58A C58 H58C 109.5
H58B C58 H58C 109.5
C57 C59 H59A 109.5
C57 C59 H59B 109.5
H59A C59 H59B 109.5
C57 C59 H59C 109.5
H59A C59 H59C 109.5
H59B C59 H59C 109.5
O63 C63 N13 131.1(11)
O63 C63 C65 124.1(10)
N13 C63 C65 104.6(10)
O65 C65 N15 129.5(11)
O65 C65 C63 124.8(12)
N15 C65 C63 105.7(10)
O66 C66 N26 130.3(12)
O66 C66 C68 125.1(12)
N26 C66 C68 104.6(10)
O68 C68 N28 129.5(11)
O68 C68 C66 124.4(11)
N28 C68 C66 105.8(10)
C2 Si1B C41B 115.6(13)
C2 Si1B C44B 101.9(15)
C41B Si1B C44B 112.4(13)
C2 Si1B C47B 104.8(10)
C41B Si1B C47B 111.3(13)
C44B Si1B C47B 110.2(13)
C43B C41B C42B 117(2)
C43B C41B Si1B 113.5(18)
C42B C41B Si1B 111.5(17)
C43B C41B H41B 104.4
C42B C41B H41B 104.4
Si1B C41B H41B 104.4
C41B C42B H42D 109.5
C41B C42B H42E 109.5
H42D C42B H42E 109.5
C41B C42B H42F 109.5
H42D C42B H42F 109.5
H42E C42B H42F 109.5
C41B C43B H43D 109.5
C41B C43B H43E 109.5
H43D C43B H43E 109.5
C41B C43B H43F 109.5
H43D C43B H43F 109.5
H43E C43B H43F 109.5
C46B C44B C45B 117(2)
C46B C44B Si1B 110.0(18)
C45B C44B Si1B 110.2(17)
C46B C44B H44B 106.1
C45B C44B H44B 106.1
Si1B C44B H44B 106.1
C44B C45B H45D 109.5
C44B C45B H45E 109.5
H45D C45B H45E 109.5
C44B C45B H45F 109.5
H45D C45B H45F 109.5
H45E C45B H45F 109.5
C44B C46B H46D 109.5
C44B C46B H46E 109.5
H46D C46B H46E 109.5
C44B C46B H46F 109.5
H46D C46B H46F 109.5
H46E C46B H46F 109.5
C48B C47B C49B 116(2)
C48B C47B Si1B 113.0(17)
C49B C47B Si1B 109.2(13)
C48B C47B H47B 105.8
C49B C47B H47B 105.8
Si1B C47B H47B 105.8
C47B C48B H48D 109.5
C47B C48B H48E 109.5
H48D C48B H48E 109.5
C47B C48B H48F 109.5
H48D C48B H48F 109.5
H48E C48B H48F 109.5
C47B C49B H49D 109.5
C47B C49B H49E 109.5
H49D C49B H49E 109.5
C47B C49B H49F 109.5
H49D C49B H49F 109.5
H49E C49B H49F 109.5
Cl4 C77 Cl3 119.8
Cl4 C77 H77A 107.4
Cl3 C77 H77A 107.4
Cl4 C77 H77B 107.4
Cl3 C77 H77B 107.4
H77A C77 H77B 106.9
C71 C70 H70A 109.5
C71 C70 H70B 109.5
H70A C70 H70B 109.5
C71 C70 H70C 109.5
H70A C70 H70C 109.5
H70B C70 H70C 109.5
C71 C70 H70D 109.5
H70A C70 H70D 141.1
H70B C70 H70D 56.3
H70C C70 H70D 56.3
C71 C70 H70E 109.5
H70A C70 H70E 56.3
H70B C70 H70E 141.1
H70C C70 H70E 56.3
H70D C70 H70E 109.5
C71 C70 H70F 109.5
H70A C70 H70F 56.3
H70B C70 H70F 56.3
H70C C70 H70F 141.1
H70D C70 H70F 109.5
H70E C70 H70F 109.5
C72 C71 C76 120.0
C72 C71 C70 120.4(13)
C76 C71 C70 118.6(13)
C71 C72 C73 120.0
C71 C72 H72 120.0
C73 C72 H72 120.0
C74 C73 C72 120.0
C74 C73 H73 120.0
C72 C73 H73 120.0
C73 C74 C75 120.0
C73 C74 H74 120.0
C75 C74 H74 120.0
C76 C75 C74 120.0
C76 C75 H75 120.0
C74 C75 H75 120.0
C75 C76 C71 120.0
C75 C76 H76 120.0
C71 C76 H76 120.0

loop_
_geom_bond_atom_site_label_1
_geom_bond_atom_site_label_2
_geom_bond_distance
Cl1 C14 1.804(12)
Cl2 C27 1.785(12)
C1 C2 1.214(17)
C1 C11 1.394(18)
C2 Si1B 1.79(2)
C2 Si1 1.903(19)
C3 C4 1.193(17)
C3 C30 1.450(18)
C4 Si2 1.824(16)
C11 C12 1.359(17)
C11 C36 1.437(17)
C12 C29 1.417(17)
C12 N13 1.459(15)
N13 C63 1.368(15)
N13 C14 1.427(15)
C14 N15 1.416(14)
C14 C27 1.528(17)
N15 C65 1.357(16)
N15 C16 1.475(16)
C16 C17 1.342(17)
C16 C25 1.407(18)
C17 C18 1.432(19)
C17 H17 0.9500
C18 C19 1.390(18)
C18 C23 1.39(2)
C19 C20 1.39(2)
C19 H19 0.9500
C20 C21 1.36(2)
C20 H20 0.9500
C21 C22 1.40(2)
C21 H21 0.9500
C22 C23 1.390(19)
C22 H22 0.9500
C23 C24 1.459(19)
C24 C25 1.325(18)
C24 H24 0.9500
C25 N26 1.470(15)
N26 C66 1.382(16)
N26 C27 1.409(15)
C27 N28 1.432(14)
N28 C68 1.378(15)
N28 C29 1.465(15)
C29 C30 1.383(16)
C30 C31 1.393(17)
C31 C36 1.423(17)
C31 C32 1.454(17)
C32 C33 1.359(18)
C32 H32 0.9500
C33 C34 1.393(19)
C33 H33 0.9500
C34 C35 1.375(18)
C34 H34 0.9500
C35 C36 1.429(18)
C35 H35 0.9500
Si1 C41 1.861(16)
Si1 C47 1.869(16)
Si1 C44 1.872(16)
C41 C42 1.563(17)
C41 C43 1.568(17)
C41 H41 1.0000
C42 H42A 0.9800
C42 H42B 0.9800
C42 H42C 0.9800
C43 H43A 0.9800
C43 H43B 0.9800
C43 H43C 0.9800
C44 C46 1.566(17)
C44 C45 1.566(17)
C44 H44 1.0000
C45 H45A 0.9800
C45 H45B 0.9800
C45 H45C 0.9800
C46 H46A 0.9800
C46 H46B 0.9800
C46 H46C 0.9800
C47 C48 1.562(17)
C47 C49 1.564(17)
C47 H47 1.0000
C48 H48A 0.9800
C48 H48B 0.9800
C48 H48C 0.9800
C49 H49A 0.9800
C49 H49B 0.9800
C49 H49C 0.9800
Si2 C54 1.841(15)
Si2 C51 1.875(15)
Si2 C57 1.878(15)
C51 C53 1.566(16)
C51 C52 1.585(17)
C51 H51 1.0000
C52 H52A 0.9800
C52 H52B 0.9800
C52 H52C 0.9800
C53 H53A 0.9800
C53 H53B 0.9800
C53 H53C 0.9800
C54 C55 1.566(16)
C54 C56 1.579(16)
C54 H54 1.0000
C55 H55A 0.9800
C55 H55B 0.9800
C55 H55C 0.9800
C56 H56A 0.9800
C56 H56B 0.9800
C56 H56C 0.9800
C57 C58 1.562(17)
C57 C59 1.566(17)
C57 H57 1.0000
C58 H58A 0.9800
C58 H58B 0.9800
C58 H58C 0.9800
C59 H59A 0.9800
C59 H59B 0.9800
C59 H59C 0.9800
C63 O63 1.188(14)
C63 C65 1.563(17)
C65 O65 1.204(14)
C66 O66 1.181(14)
C66 C68 1.549(18)
C68 O68 1.212(14)
Si1B C41B 1.863(17)
Si1B C44B 1.867(17)
Si1B C47B 1.868(17)
C41B C43B 1.557(18)
C41B C42B 1.565(18)
C41B H41B 1.0000
C42B H42D 0.9800
C42B H42E 0.9800
C42B H42F 0.9800
C43B H43D 0.9800
C43B H43E 0.9800
C43B H43F 0.9800
C44B C46B 1.566(18)
C44B C45B 1.566(18)
C44B H44B 1.0000
C45B H45D 0.9800
C45B H45E 0.9800
C45B H45F 0.9800
C46B H46D 0.9800
C46B H46E 0.9800
C46B H46F 0.9800
C47B C48B 1.561(17)
C47B C49B 1.566(17)
C47B H47B 1.0000
C48B H48D 0.9800
C48B H48E 0.9800
C48B H48F 0.9800
C49B H49D 0.9800
C49B H49E 0.9800
C49B H49F 0.9800
C77 Cl4 1.5713
C77 Cl3 1.7005
C77 H77A 0.9900
C77 H77B 0.9900
C70 C71 1.72(4)
C70 H70A 0.9800
C70 H70B 0.9800
C70 H70C 0.9800
C70 H70D 0.9800
C70 H70E 0.9800
C70 H70F 0.9800
C71 C72 1.3900
C71 C76 1.3900
C72 C73 1.3900
C72 H72 0.9500
C73 C74 1.3900
C73 H73 0.9500
C74 C75 1.3900
C74 H74 0.9500
C75 C76 1.3900
C75 H75 0.9500
C76 H76 0.9500

loop_
_geom_torsion_atom_site_label_1
_geom_torsion_atom_site_label_2
_geom_torsion_atom_site_label_3
_geom_torsion_atom_site_label_4
_geom_torsion
C11 C1 C2 Si1B 77(23)
C11 C1 C2 Si1 -103(20)
C30 C3 C4 Si2 -23(88)
C2 C1 C11 C12 -78(21)
C2 C1 C11 C36 96(20)
C1 C11 C12 C29 169.5(11)
C36 C11 C12 C29 -5.3(17)
C1 C11 C12 N13 -11.8(18)
C36 C11 C12 N13 173.4(10)
C11 C12 N13 C63 -49.8(18)
C29 C12 N13 C63 128.9(13)
C11 C12 N13 C14 160.7(11)
C29 C12 N13 C14 -20.5(16)
C63 N13 C14 N15 11.7(13)
C12 N13 C14 N15 166.4(10)
C63 N13 C14 C27 -106.5(11)
C12 N13 C14 C27 48.2(13)
C63 N13 C14 Cl1 132.0(9)
C12 N13 C14 Cl1 -73.3(11)
N13 C14 N15 C65 -6.9(13)
C27 C14 N15 C65 112.1(11)
Cl1 C14 N15 C65 -126.3(10)
N13 C14 N15 C16 -166.8(9)
C27 C14 N15 C16 -47.9(12)
Cl1 C14 N15 C16 73.7(12)
C65 N15 C16 C17 42.3(18)
C14 N15 C16 C17 -161.8(11)
C65 N15 C16 C25 -137.5(13)
C14 N15 C16 C25 18.4(16)
C25 C16 C17 C18 1.9(19)
N15 C16 C17 C18 -177.9(11)
C16 C17 C18 C19 -179.4(12)
C16 C17 C18 C23 0.5(19)
C23 C18 C19 C20 0.4(19)
C17 C18 C19 C20 -179.7(12)
C18 C19 C20 C21 1(2)
C19 C20 C21 C22 -2(2)
C20 C21 C22 C23 2(2)
C21 C22 C23 C18 -1(2)
C21 C22 C23 C24 -178.8(12)
C19 C18 C23 C22 -1(2)
C17 C18 C23 C22 179.6(12)
C19 C18 C23 C24 177.6(12)
C17 C18 C23 C24 -2.3(19)
C22 C23 C24 C25 179.9(13)
C18 C23 C24 C25 1.7(19)
C23 C24 C25 C16 0.6(19)
C23 C24 C25 N26 -179.8(11)
C17 C16 C25 C24 -3(2)
N15 C16 C25 C24 177.3(11)
C17 C16 C25 N26 177.9(11)
N15 C16 C25 N26 -2.3(17)
C24 C25 N26 C66 46.5(19)
C16 C25 N26 C66 -133.9(13)
C24 C25 N26 C27 -159.4(12)
C16 C25 N26 C27 20.2(16)
C66 N26 C27 N28 -8.7(14)
C25 N26 C27 N28 -166.9(10)
C66 N26 C27 C14 108.5(11)
C25 N26 C27 C14 -49.7(13)
C66 N26 C27 Cl2 -129.6(10)
C25 N26 C27 Cl2 72.2(12)
N15 C14 C27 N26 63.8(12)
N13 C14 C27 N26 -179.5(9)
Cl1 C14 C27 N26 -58.3(10)
N15 C14 C27 N28 179.5(9)
N13 C14 C27 N28 -63.8(12)
Cl1 C14 C27 N28 57.4(10)
N15 C14 C27 Cl2 -59.8(10)
N13 C14 C27 Cl2 56.9(10)
Cl1 C14 C27 Cl2 178.1(5)
N26 C27 N28 C68 12.2(13)
C14 C27 N28 C68 -105.2(11)
Cl2 C27 N28 C68 134.5(9)
N26 C27 N28 C29 167.6(9)
C14 C27 N28 C29 50.2(12)
Cl2 C27 N28 C29 -70.1(11)
C11 C12 C29 C30 6.6(18)
N13 C12 C29 C30 -172.1(11)
C11 C12 C29 N28 -174.7(11)
N13 C12 C29 N28 6.6(16)
C68 N28 C29 C30 -54.9(17)
C27 N28 C29 C30 155.4(11)
C68 N28 C29 C12 126.4(13)
C27 N28 C29 C12 -23.3(15)
C12 C29 C30 C31 -2.8(18)
N28 C29 C30 C31 178.5(10)
C12 C29 C30 C3 174.6(11)
N28 C29 C30 C3 -4.0(17)
C4 C3 C30 C29 119(73)
C4 C3 C30 C31 -63(73)
C29 C30 C31 C36 -1.8(18)
C3 C30 C31 C36 -179.3(11)
C29 C30 C31 C32 -179.8(11)
C3 C30 C31 C32 2.6(18)
C30 C31 C32 C33 178.8(12)
C36 C31 C32 C33 0.7(18)
C31 C32 C33 C34 -0.8(19)
C32 C33 C34 C35 1(2)
C33 C34 C35 C36 0(2)
C30 C31 C36 C35 -178.4(11)
C32 C31 C36 C35 -0.3(17)
C30 C31 C36 C11 2.9(18)
C32 C31 C36 C11 -179.0(11)
C34 C35 C36 C31 0.1(19)
C34 C35 C36 C11 178.8(12)
C12 C11 C36 C31 0.8(17)
C1 C11 C36 C31 -174.4(11)
C12 C11 C36 C35 -177.9(11)
C1 C11 C36 C35 7.0(17)
C1 C2 Si1 C41 75(7)
Si1B C2 Si1 C41 -105(2)
C1 C2 Si1 C47 -49(7)
Si1B C2 Si1 C47 131(2)
C1 C2 Si1 C44 -166(7)
Si1B C2 Si1 C44 13.5(18)
C47 Si1 C41 C42 -66(2)
C44 Si1 C41 C42 58(2)
C2 Si1 C41 C42 173.1(19)
C47 Si1 C41 C43 66(2)
C44 Si1 C41 C43 -171(2)
C2 Si1 C41 C43 -55(2)
C41 Si1 C44 C46 -172(2)
C47 Si1 C44 C46 -47(3)
C2 Si1 C44 C46 69(2)
C41 Si1 C44 C45 57(3)
C47 Si1 C44 C45 -177(3)
C2 Si1 C44 C45 -62(3)
C41 Si1 C47 C48 71(2)
C44 Si1 C47 C48 -52(3)
C2 Si1 C47 C48 -166(2)
C41 Si1 C47 C49 -62(2)
C44 Si1 C47 C49 175(2)
C2 Si1 C47 C49 61(2)
C3 C4 Si2 C54 -37(20)
C3 C4 Si2 C51 -158(20)
C3 C4 Si2 C57 87(20)
C4 Si2 C51 C53 -166.9(18)
C54 Si2 C51 C53 76(2)
C57 Si2 C51 C53 -53(2)
C4 Si2 C51 C52 68(2)
C54 Si2 C51 C52 -49(2)
C57 Si2 C51 C52 -178(2)
C4 Si2 C54 C55 -175(2)
C51 Si2 C54 C55 -61(3)
C57 Si2 C54 C55 65(3)
C4 Si2 C54 C56 51.5(19)
C51 Si2 C54 C56 165.1(15)
C57 Si2 C54 C56 -69.0(19)
C4 Si2 C57 C58 -66(2)
C54 Si2 C57 C58 55(2)
C51 Si2 C57 C58 -177(2)
C4 Si2 C57 C59 65(2)
C54 Si2 C57 C59 -174.5(18)
C51 Si2 C57 C59 -46(2)
C14 N13 C63 O63 164.5(14)
C12 N13 C63 O63 14(2)
C14 N13 C63 C65 -11.2(13)
C12 N13 C63 C65 -161.8(12)
C14 N15 C65 O65 -177.0(14)
C16 N15 C65 O65 -20(2)
C14 N15 C65 C63 0.2(14)
C16 N15 C65 C63 157.2(11)
O63 C63 C65 O65 8(2)
N13 C63 C65 O65 -175.8(13)
O63 C63 C65 N15 -169.3(12)
N13 C63 C65 N15 6.8(14)
C27 N26 C66 O66 -174.8(15)
C25 N26 C66 O66 -20(2)
C27 N26 C66 C68 2.4(14)
C25 N26 C66 C68 157.4(12)
C27 N28 C68 O68 162.8(13)
C29 N28 C68 O68 12(2)
C27 N28 C68 C66 -10.6(14)
C29 N28 C68 C66 -161.4(11)
O66 C66 C68 O68 9(2)
N26 C66 C68 O68 -168.8(13)
O66 C66 C68 N28 -177.5(13)
N26 C66 C68 N28 5.1(14)
C1 C2 Si1B C41B 69(8)
Si1 C2 Si1B C41B -111(2)
C1 C2 Si1B C44B -169(8)
Si1 C2 Si1B C44B 11.5(19)
C1 C2 Si1B C47B -54(8)
Si1 C2 Si1B C47B 126(2)
C2 Si1B C41B C43B 12(3)
C44B Si1B C41B C43B -105(3)
C47B Si1B C41B C43B 131(3)
C2 Si1B C41B C42B 146(3)
C44B Si1B C41B C42B 30(3)
C47B Si1B C41B C42B -94(3)
C2 Si1B C44B C46B 63(3)
C41B Si1B C44B C46B -173(3)
C47B Si1B C44B C46B -48(3)
C2 Si1B C44B C45B -68(3)
C41B Si1B C44B C45B 56(3)
C47B Si1B C44B C45B -179(3)
C2 Si1B C47B C48B 47(3)
C41B Si1B C47B C48B -79(3)
C44B Si1B C47B C48B 156(3)
C2 Si1B C47B C49B 177.9(17)
C41B Si1B C47B C49B 52(2)
C44B Si1B C47B C49B -73(2)
C76 C71 C72 C73 0.0
C70 C71 C72 C73 168(3)
C71 C72 C73 C74 0.0
C72 C73 C74 C75 0.0
C73 C74 C75 C76 0.0
C74 C75 C76 C71 0.0
C72 C71 C76 C75 0.0
C70 C71 C76 C75 -169(3)
